data_4030393
loop_
_publ_author_name
'Gao, Yuxing'
'Deng, Honggui'
'Zhang, Shanshan'
'Xue, Wanhua'
'Wu, Yile'
'Qiao, Hongwei'
'Xu, Pengxiang'
'Zhao, Yufen'

_publ_section_title
;
 Nickel-catalyzed one-pot tandem 1,4-1,2-addition of p(o)h compounds to
 1,10-phenanthrolines.
;
_journal_issue 2
_journal_name_full 'The Journal of organic chemistry'
_journal_page_first 1192
_journal_page_last 1199
_journal_paper_doi 10.1021/jo501842p
_journal_volume 80
_journal_year 2015
_chemical_formula_moiety 'C36 H30 N2 O2 P2'
_chemical_formula_sum 'C36 H30 N2 O2 P2'
_chemical_formula_weight 584.56
_chemical_name_systematic
; 
 (1,2,3,4-tetrahydro-1,10-phenanthroline-2,4-diyl)bis(diphenylphosphine oxide) 
;
_space_group_IT_number 14
_space_group_name_Hall '-P 2yn'
_symmetry_cell_setting monoclinic
_symmetry_space_group_name_Hall '-P 2yn'
_symmetry_space_group_name_H-M 'P 1 21/n 1'
_atom_sites_solution_hydrogens geom
_atom_sites_solution_primary direct
_atom_sites_solution_secondary difmap
_audit_creation_method SHELXL-97
_cell_angle_alpha 90.00
_cell_angle_beta 92.288(3)
_cell_angle_gamma 90.00
_cell_formula_units_Z 4
_cell_length_a 11.8271(4)
_cell_length_b 12.1644(4)
_cell_length_c 20.9525(6)
_cell_measurement_reflns_used 4656
_cell_measurement_temperature 446(2)
_cell_measurement_theta_max 29.07
_cell_measurement_theta_min 2.91
_cell_volume 3012.02(17)
_computing_cell_refinement 'SAINT (Bruker, 2001)'
_computing_data_collection 'SMART (Bruker, 2001)'
_computing_data_reduction SAINT
_computing_molecular_graphics 'ORTEP-3 for Windows (Farrugia, 1997)'
_computing_publication_material SHELXL97
_computing_structure_refinement 'SHELXL97 (Sheldrick, 1997)'
_computing_structure_solution 'SHELXS97 (Sheldrick, 1997)'
_diffrn_ambient_temperature 446(2)
_diffrn_measured_fraction_theta_full 0.998
_diffrn_measured_fraction_theta_max 0.998
_diffrn_measurement_device_type 'Bruker APEX area-detector diffractometer'
_diffrn_measurement_method '\f and \w scans'
_diffrn_radiation_monochromator graphite
_diffrn_radiation_source 'fine-focus sealed tube'
_diffrn_radiation_type MoK\a
_diffrn_radiation_wavelength 0.71073
_diffrn_reflns_av_R_equivalents 0.0453
_diffrn_reflns_av_sigmaI/netI 0.0580
_diffrn_reflns_limit_h_max 14
_diffrn_reflns_limit_h_min -12
_diffrn_reflns_limit_k_max 9
_diffrn_reflns_limit_k_min -14
_diffrn_reflns_limit_l_max 24
_diffrn_reflns_limit_l_min -18
_diffrn_reflns_number 13485
_diffrn_reflns_theta_full 25.00
_diffrn_reflns_theta_max 25.00
_diffrn_reflns_theta_min 3.05
_diffrn_standards_interval_count 0
_diffrn_standards_interval_time 0
_diffrn_standards_number 0
_exptl_absorpt_coefficient_mu 0.180
_exptl_absorpt_correction_T_max 0.9649
_exptl_absorpt_correction_T_min 0.9233
_exptl_absorpt_correction_type multi-scan
_exptl_absorpt_process_details '(SADABS; Bruker, 2001)'
_exptl_crystal_colour yellow
_exptl_crystal_density_diffrn 1.289
_exptl_crystal_density_method 'not measured'
_exptl_crystal_description plate
_exptl_crystal_F_000 1224
_exptl_crystal_size_max 0.45
_exptl_crystal_size_mid 0.40
_exptl_crystal_size_min 0.20
_refine_diff_density_max 0.376
_refine_diff_density_min -0.329
_refine_diff_density_rms 0.051
_refine_ls_extinction_method none
_refine_ls_goodness_of_fit_ref 1.094
_refine_ls_hydrogen_treatment constr
_refine_ls_matrix_type full
_refine_ls_number_parameters 379
_refine_ls_number_reflns 5287
_refine_ls_number_restraints 0
_refine_ls_restrained_S_all 1.094
_refine_ls_R_factor_all 0.0752
_refine_ls_R_factor_gt 0.0537
_refine_ls_shift/su_max 0.000
_refine_ls_shift/su_mean 0.000
_refine_ls_structure_factor_coef Fsqd
_refine_ls_weighting_details 'calc w=1/[\s^2^(Fo^2^)+(0.0397P)^2^+1.4240P] where P=(Fo^2^+2Fc^2^)/3'
_refine_ls_weighting_scheme calc
_refine_ls_wR_factor_gt 0.1034
_refine_ls_wR_factor_ref 0.1110
_reflns_number_gt 4247
_reflns_number_total 5287
_reflns_threshold_expression I>2\s(I)
_cod_data_source_file jo501842p_si_001.cif
_cod_data_source_block p
_cod_depositor_comments
;
The following automatic conversions were performed:

'_symmetry_cell_setting' value 'Monoclinic' changed to 'monoclinic'
according to
/home/saulius/struct/COD-crude-data--automatic-downloads/rss-feeds/ACS/lib/dictionaries/cif_core.dic
dictionary named 'cif_core.dic' version 2.4.2 from
2011-04-26.

'_exptl_absorpt_correction_type' value 'Multi-scan'
changed to 'multi-scan' according to
/home/saulius/struct/COD-crude-data--automatic-downloads/rss-feeds/ACS/lib/dictionaries/cif_core.dic
dictionary named 'cif_core.dic' version 2.4.2 from 2011-04-26.

Automatic conversion script
Id: cif_fix_values 2935 2014-11-11 08:27:57Z andrius 

 Adding full bibliography for 4030393.cif.
;
_cod_original_sg_symbol_H-M 'P 21/n'
_cod_database_code 4030393

loop_
_symmetry_equiv_pos_as_xyz
'x, y, z'
'-x+1/2, y+1/2, -z+1/2'
'-x, -y, -z'
'x-1/2, -y-1/2, z-1/2'

loop_
_atom_site_label
_atom_site_type_symbol
_atom_site_fract_x
_atom_site_fract_y
_atom_site_fract_z
_atom_site_U_iso_or_equiv
_atom_site_adp_type
_atom_site_occupancy
_atom_site_symmetry_multiplicity
_atom_site_calc_flag
_atom_site_refinement_flags
P1 P 0.35937(5) 0.65876(5) 0.16028(3) 0.02128(17) Uani 1 1 d .
P2 P 0.51358(5) 0.29336(5) 0.20901(3) 0.01808(16) Uani 1 1 d .
O1 O 0.26236(15) 0.70110(15) 0.19529(9) 0.0337(5) Uani 1 1 d .
O2 O 0.61056(13) 0.35834(13) 0.18701(8) 0.0249(4) Uani 1 1 d .
N1 N 0.49150(18) 0.59437(17) 0.26121(9) 0.0268(5) Uani 1 1 d .
H1A H 0.5092 0.6629 0.2630 0.032 Uiso 1 1 calc R
N2 N 0.6100(2) 0.68329(18) 0.36023(10) 0.0353(6) Uani 1 1 d .
C1 C 0.43775(19) 0.55173(19) 0.20343(11) 0.0192(5) Uani 1 1 d .
H1C H 0.4956 0.5218 0.1761 0.023 Uiso 1 1 calc R
C2 C 0.3562(2) 0.45961(19) 0.22096(11) 0.0209(5) Uani 1 1 d .
H2B H 0.3221 0.4281 0.1823 0.025 Uiso 1 1 calc R
H2C H 0.2961 0.4898 0.2458 0.025 Uiso 1 1 calc R
C3 C 0.41843(19) 0.36918(19) 0.25969(11) 0.0189(5) Uani 1 1 d .
H3A H 0.3622 0.3179 0.2756 0.023 Uiso 1 1 calc R
C4 C 0.48163(19) 0.42015(19) 0.31615(11) 0.0195(5) Uani 1 1 d .
C5 C 0.5023(2) 0.3610(2) 0.37329(11) 0.0245(6) Uani 1 1 d .
H5A H 0.4779 0.2885 0.3755 0.029 Uiso 1 1 calc R
C6 C 0.5566(2) 0.4063(2) 0.42536(12) 0.0274(6) Uani 1 1 d .
H6A H 0.5680 0.3649 0.4624 0.033 Uiso 1 1 calc R
C7 C 0.5957(2) 0.5155(2) 0.42337(11) 0.0242(6) Uani 1 1 d .
C8 C 0.6545(2) 0.5693(2) 0.47407(12) 0.0340(7) Uani 1 1 d .
H8A H 0.6688 0.5326 0.5125 0.041 Uiso 1 1 calc R
C9 C 0.6904(3) 0.6743(3) 0.46716(13) 0.0432(8) Uani 1 1 d .
H9A H 0.7297 0.7101 0.5004 0.052 Uiso 1 1 calc R
C10 C 0.6670(3) 0.7274(2) 0.40935(14) 0.0458(8) Uani 1 1 d .
H10A H 0.6933 0.7989 0.4050 0.055 Uiso 1 1 calc R
C11 C 0.5749(2) 0.5777(2) 0.36687(11) 0.0229(6) Uani 1 1 d .
C12 C 0.5153(2) 0.5291(2) 0.31345(11) 0.0207(5) Uani 1 1 d .
C13 C 0.3132(2) 0.5945(2) 0.08610(12) 0.0255(6) Uani 1 1 d .
C14 C 0.3801(2) 0.5853(2) 0.03374(12) 0.0328(6) Uani 1 1 d .
H14A H 0.4530 0.6140 0.0354 0.039 Uiso 1 1 calc R
C15 C 0.3385(3) 0.5330(2) -0.02146(14) 0.0433(8) Uani 1 1 d .
H15A H 0.3833 0.5286 -0.0569 0.052 Uiso 1 1 calc R
C16 C 0.2331(3) 0.4884(3) -0.02413(15) 0.0497(9) Uani 1 1 d .
H16A H 0.2063 0.4527 -0.0610 0.060 Uiso 1 1 calc R
C17 C 0.1664(3) 0.4963(3) 0.02757(16) 0.0571(10) Uani 1 1 d .
H17A H 0.0946 0.4650 0.0260 0.068 Uiso 1 1 calc R
C18 C 0.2053(2) 0.5507(3) 0.08209(13) 0.0423(8) Uani 1 1 d .
H18A H 0.1583 0.5579 0.1164 0.051 Uiso 1 1 calc R
C19 C 0.4606(2) 0.7638(2) 0.14366(11) 0.0234(6) Uani 1 1 d .
C20 C 0.4185(3) 0.8682(2) 0.12945(13) 0.0362(7) Uani 1 1 d .
H20A H 0.3408 0.8801 0.1274 0.043 Uiso 1 1 calc R
C21 C 0.4910(3) 0.9537(2) 0.11846(15) 0.0485(9) Uani 1 1 d .
H21A H 0.4621 1.0227 0.1079 0.058 Uiso 1 1 calc R
C22 C 0.6063(3) 0.9378(3) 0.12291(13) 0.0462(8) Uani 1 1 d .
H22A H 0.6550 0.9964 0.1162 0.055 Uiso 1 1 calc R
C23 C 0.6494(3) 0.8357(3) 0.13719(12) 0.0397(7) Uani 1 1 d .
H23A H 0.7273 0.8250 0.1403 0.048 Uiso 1 1 calc R
C24 C 0.5770(2) 0.7483(2) 0.14694(12) 0.0297(6) Uani 1 1 d .
H24A H 0.6065 0.6789 0.1557 0.036 Uiso 1 1 calc R
C25 C 0.4242(2) 0.24753(19) 0.14187(11) 0.0202(5) Uani 1 1 d .
C26 C 0.4723(2) 0.2477(2) 0.08279(12) 0.0294(6) Uani 1 1 d .
H26A H 0.5466 0.2714 0.0792 0.035 Uiso 1 1 calc R
C27 C 0.4113(3) 0.2132(2) 0.02924(13) 0.0401(7) Uani 1 1 d .
H27A H 0.4446 0.2129 -0.0102 0.048 Uiso 1 1 calc R
C28 C 0.3019(3) 0.1794(3) 0.03395(13) 0.0447(8) Uani 1 1 d .
H28A H 0.2605 0.1570 -0.0024 0.054 Uiso 1 1 calc R
C29 C 0.2521(2) 0.1783(3) 0.09272(14) 0.0410(7) Uani 1 1 d .
H29A H 0.1776 0.1549 0.0957 0.049 Uiso 1 1 calc R
C30 C 0.3131(2) 0.2118(2) 0.14697(12) 0.0297(6) Uani 1 1 d .
H30A H 0.2801 0.2106 0.1865 0.036 Uiso 1 1 calc R
C31 C 0.5585(2) 0.16894(19) 0.24910(11) 0.0203(5) Uani 1 1 d .
C32 C 0.6735(2) 0.1446(2) 0.25084(12) 0.0281(6) Uani 1 1 d .
H32A H 0.7249 0.1962 0.2367 0.034 Uiso 1 1 calc R
C33 C 0.7114(2) 0.0440(2) 0.27347(12) 0.0331(7) Uani 1 1 d .
H33A H 0.7883 0.0278 0.2744 0.040 Uiso 1 1 calc R
C34 C 0.6360(2) -0.0322(2) 0.29458(12) 0.0355(7) Uani 1 1 d .
H34A H 0.6619 -0.1001 0.3094 0.043 Uiso 1 1 calc R
C35 C 0.5225(3) -0.0086(2) 0.29400(13) 0.0369(7) Uani 1 1 d .
H35A H 0.4719 -0.0603 0.3088 0.044 Uiso 1 1 calc R
C36 C 0.4830(2) 0.0920(2) 0.27136(13) 0.0310(6) Uani 1 1 d .
H36A H 0.4061 0.1078 0.2711 0.037 Uiso 1 1 calc R

loop_
_atom_site_aniso_label
_atom_site_aniso_U_11
_atom_site_aniso_U_22
_atom_site_aniso_U_33
_atom_site_aniso_U_23
_atom_site_aniso_U_13
_atom_site_aniso_U_12
P1 0.0230(3) 0.0175(3) 0.0235(3) 0.0032(3) 0.0033(3) 0.0044(3)
P2 0.0197(3) 0.0141(3) 0.0204(3) -0.0005(3) -0.0004(2) -0.0012(3)
O1 0.0331(10) 0.0274(10) 0.0415(11) 0.0042(9) 0.0130(8) 0.0083(9)
O2 0.0237(9) 0.0201(9) 0.0309(10) -0.0015(8) 0.0026(7) -0.0046(8)
N1 0.0418(13) 0.0158(11) 0.0220(11) 0.0018(9) -0.0076(9) -0.0087(10)
N2 0.0520(15) 0.0257(13) 0.0276(12) -0.0018(10) -0.0051(11) -0.0114(12)
C1 0.0217(12) 0.0157(12) 0.0201(12) 0.0001(10) -0.0002(10) 0.0010(10)
C2 0.0230(13) 0.0159(12) 0.0235(12) -0.0005(11) -0.0005(10) 0.0012(11)
C3 0.0183(12) 0.0171(12) 0.0214(12) 0.0022(10) 0.0022(9) -0.0015(10)
C4 0.0211(12) 0.0171(13) 0.0205(12) -0.0008(10) 0.0032(10) 0.0011(11)
C5 0.0291(14) 0.0190(13) 0.0255(14) 0.0028(11) 0.0023(11) 0.0009(12)
C6 0.0331(14) 0.0284(15) 0.0205(13) 0.0074(12) 0.0001(11) 0.0034(13)
C7 0.0250(13) 0.0283(15) 0.0194(13) -0.0011(11) 0.0021(10) 0.0013(12)
C8 0.0400(16) 0.0412(17) 0.0204(13) -0.0029(13) -0.0044(11) 0.0001(14)
C9 0.060(2) 0.0406(18) 0.0285(15) -0.0122(14) -0.0066(14) -0.0146(16)
C10 0.070(2) 0.0307(17) 0.0356(17) -0.0032(14) -0.0114(15) -0.0190(16)
C11 0.0269(13) 0.0197(13) 0.0225(13) -0.0032(11) 0.0034(10) -0.0028(11)
C12 0.0216(12) 0.0220(13) 0.0187(12) 0.0001(11) 0.0038(10) 0.0013(11)
C13 0.0278(14) 0.0227(14) 0.0259(13) 0.0079(12) -0.0017(11) 0.0037(12)
C14 0.0409(16) 0.0262(15) 0.0314(15) -0.0010(13) 0.0016(12) 0.0003(13)
C15 0.062(2) 0.0368(18) 0.0307(16) -0.0029(14) 0.0002(14) 0.0062(17)
C16 0.066(2) 0.0420(19) 0.0387(18) -0.0012(16) -0.0219(16) -0.0054(18)
C17 0.0413(19) 0.075(3) 0.053(2) 0.009(2) -0.0184(16) -0.0187(19)
C18 0.0324(16) 0.061(2) 0.0329(16) 0.0053(15) -0.0057(12) -0.0072(16)
C19 0.0333(14) 0.0201(13) 0.0169(12) 0.0014(11) 0.0030(10) 0.0006(12)
C20 0.0489(18) 0.0226(15) 0.0378(16) 0.0011(13) 0.0098(13) 0.0036(14)
C21 0.078(3) 0.0173(15) 0.051(2) -0.0008(14) 0.0146(17) -0.0041(17)
C22 0.068(2) 0.0381(19) 0.0333(16) -0.0071(15) 0.0108(15) -0.0290(18)
C23 0.0398(17) 0.055(2) 0.0247(15) 0.0024(15) 0.0013(12) -0.0155(16)
C24 0.0327(15) 0.0328(15) 0.0237(14) 0.0062(12) 0.0024(11) -0.0029(13)
C25 0.0262(13) 0.0143(12) 0.0200(13) -0.0004(10) -0.0011(10) 0.0009(11)
C26 0.0380(16) 0.0260(14) 0.0242(14) 0.0025(12) 0.0011(11) -0.0097(13)
C27 0.056(2) 0.0434(18) 0.0210(14) -0.0017(14) 0.0014(13) -0.0122(16)
C28 0.055(2) 0.051(2) 0.0269(15) -0.0057(15) -0.0136(14) -0.0143(17)
C29 0.0333(16) 0.0469(19) 0.0421(17) -0.0039(15) -0.0079(13) -0.0127(15)
C30 0.0300(14) 0.0315(15) 0.0275(14) -0.0053(13) 0.0000(11) -0.0043(13)
C31 0.0251(13) 0.0167(12) 0.0189(12) -0.0022(10) -0.0008(10) 0.0008(11)
C32 0.0279(14) 0.0274(15) 0.0286(14) -0.0023(12) -0.0033(11) 0.0009(12)
C33 0.0314(15) 0.0321(16) 0.0351(15) 0.0005(13) -0.0054(12) 0.0121(13)
C34 0.0510(18) 0.0252(15) 0.0303(15) 0.0070(13) 0.0014(13) 0.0147(14)
C35 0.0456(18) 0.0240(15) 0.0418(17) 0.0116(13) 0.0111(13) 0.0037(14)
C36 0.0268(14) 0.0269(15) 0.0397(16) 0.0073(13) 0.0084(12) 0.0048(12)

loop_
_atom_type_symbol
_atom_type_description
_atom_type_scat_dispersion_real
_atom_type_scat_dispersion_imag
_atom_type_scat_source
C C 0.0033 0.0016 'International Tables Vol C Tables 4.2.6.8 and 6.1.1.4'
H H 0.0000 0.0000 'International Tables Vol C Tables 4.2.6.8 and 6.1.1.4'
N N 0.0061 0.0033 'International Tables Vol C Tables 4.2.6.8 and 6.1.1.4'
O O 0.0106 0.0060 'International Tables Vol C Tables 4.2.6.8 and 6.1.1.4'
P P 0.1023 0.0942 'International Tables Vol C Tables 4.2.6.8 and 6.1.1.4'

loop_
_geom_angle_atom_site_label_1
_geom_angle_atom_site_label_2
_geom_angle_atom_site_label_3
_geom_angle
O1 P1 C19 112.65(11)
O1 P1 C13 111.35(11)
C19 P1 C13 108.82(11)
O1 P1 C1 113.15(11)
C19 P1 C1 105.98(11)
C13 P1 C1 104.40(11)
O2 P2 C31 112.08(11)
O2 P2 C25 110.93(10)
C31 P2 C25 104.79(11)
O2 P2 C3 114.45(10)
C31 P2 C3 109.27(11)
C25 P2 C3 104.63(11)
C12 N1 C1 122.1(2)
C12 N1 H1A 119.0
C1 N1 H1A 119.0
C10 N2 C11 116.9(2)
N1 C1 C2 108.81(18)
N1 C1 P1 111.04(16)
C2 C1 P1 109.24(15)
N1 C1 H1C 109.2
C2 C1 H1C 109.2
P1 C1 H1C 109.2
C1 C2 C3 110.93(19)
C1 C2 H2B 109.5
C3 C2 H2B 109.5
C1 C2 H2C 109.5
C3 C2 H2C 109.5
H2B C2 H2C 108.0
C4 C3 C2 109.38(19)
C4 C3 P2 111.47(16)
C2 C3 P2 110.32(16)
C4 C3 H3A 108.5
C2 C3 H3A 108.5
P2 C3 H3A 108.5
C12 C4 C5 118.8(2)
C12 C4 C3 119.7(2)
C5 C4 C3 121.4(2)
C6 C5 C4 122.3(2)
C6 C5 H5A 118.8
C4 C5 H5A 118.8
C5 C6 C7 120.2(2)
C5 C6 H6A 119.9
C7 C6 H6A 119.9
C6 C7 C8 124.7(2)
C6 C7 C11 118.8(2)
C8 C7 C11 116.5(2)
C9 C8 C7 120.3(3)
C9 C8 H8A 119.8
C7 C8 H8A 119.8
C8 C9 C10 118.6(3)
C8 C9 H9A 120.7
C10 C9 H9A 120.7
N2 C10 C9 124.6(3)
N2 C10 H10A 117.7
C9 C10 H10A 117.7
N2 C11 C7 123.1(2)
N2 C11 C12 117.1(2)
C7 C11 C12 119.8(2)
N1 C12 C4 122.4(2)
N1 C12 C11 117.7(2)
C4 C12 C11 119.9(2)
C18 C13 C14 118.5(2)
C18 C13 P1 117.8(2)
C14 C13 P1 123.7(2)
C13 C14 C15 120.1(3)
C13 C14 H14A 120.0
C15 C14 H14A 120.0
C16 C15 C14 120.7(3)
C16 C15 H15A 119.7
C14 C15 H15A 119.7
C15 C16 C17 119.7(3)
C15 C16 H16A 120.1
C17 C16 H16A 120.1
C16 C17 C18 120.3(3)
C16 C17 H17A 119.8
C18 C17 H17A 119.8
C13 C18 C17 120.7(3)
C13 C18 H18A 119.7
C17 C18 H18A 119.7
C24 C19 C20 118.7(3)
C24 C19 P1 124.2(2)
C20 C19 P1 117.1(2)
C21 C20 C19 120.4(3)
C21 C20 H20A 119.8
C19 C20 H20A 119.8
C20 C21 C22 120.4(3)
C20 C21 H21A 119.8
C22 C21 H21A 119.8
C23 C22 C21 120.0(3)
C23 C22 H22A 120.0
C21 C22 H22A 120.0
C22 C23 C24 120.1(3)
C22 C23 H23A 120.0
C24 C23 H23A 120.0
C23 C24 C19 120.4(3)
C23 C24 H24A 119.8
C19 C24 H24A 119.8
C26 C25 C30 119.5(2)
C26 C25 P2 116.49(19)
C30 C25 P2 123.99(18)
C27 C26 C25 120.6(3)
C27 C26 H26A 119.7
C25 C26 H26A 119.7
C28 C27 C26 120.1(3)
C28 C27 H27A 120.0
C26 C27 H27A 120.0
C27 C28 C29 120.3(3)
C27 C28 H28A 119.9
C29 C28 H28A 119.9
C30 C29 C28 120.1(3)
C30 C29 H29A 119.9
C28 C29 H29A 119.9
C29 C30 C25 119.4(2)
C29 C30 H30A 120.3
C25 C30 H30A 120.3
C36 C31 C32 119.3(2)
C36 C31 P2 122.86(19)
C32 C31 P2 117.46(19)
C33 C32 C31 120.1(3)
C33 C32 H32A 119.9
C31 C32 H32A 119.9
C34 C33 C32 120.2(3)
C34 C33 H33A 119.9
C32 C33 H33A 119.9
C33 C34 C35 120.3(3)
C33 C34 H34A 119.9
C35 C34 H34A 119.9
C34 C35 C36 120.2(3)
C34 C35 H35A 119.9
C36 C35 H35A 119.9
C35 C36 C31 119.9(2)
C35 C36 H36A 120.1
C31 C36 H36A 120.1

loop_
_geom_bond_atom_site_label_1
_geom_bond_atom_site_label_2
_geom_bond_distance
P1 O1 1.4788(18)
P1 C19 1.795(3)
P1 C13 1.805(3)
P1 C1 1.818(2)
P2 O2 1.4816(17)
P2 C31 1.801(2)
P2 C25 1.813(2)
P2 C3 1.828(2)
N1 C12 1.372(3)
N1 C1 1.441(3)
N1 H1A 0.8600
N2 C10 1.321(3)
N2 C11 1.359(3)
C1 C2 1.533(3)
C1 H1C 0.9800
C2 C3 1.537(3)
C2 H2B 0.9700
C2 H2C 0.9700
C3 C4 1.507(3)
C3 H3A 0.9800
C4 C12 1.386(3)
C4 C5 1.410(3)
C5 C6 1.360(3)
C5 H5A 0.9300
C6 C7 1.408(4)
C6 H6A 0.9300
C7 C8 1.408(4)
C7 C11 1.418(3)
C8 C9 1.355(4)
C8 H8A 0.9300
C9 C10 1.391(4)
C9 H9A 0.9300
C10 H10A 0.9300
C11 C12 1.427(3)
C13 C18 1.383(4)
C13 C14 1.383(4)
C14 C15 1.392(4)
C14 H14A 0.9300
C15 C16 1.359(4)
C15 H15A 0.9300
C16 C17 1.368(5)
C16 H16A 0.9300
C17 C18 1.383(4)
C17 H17A 0.9300
C18 H18A 0.9300
C19 C24 1.388(4)
C19 C20 1.392(4)
C20 C21 1.373(4)
C20 H20A 0.9300
C21 C22 1.377(5)
C21 H21A 0.9300
C22 C23 1.371(4)
C22 H22A 0.9300
C23 C24 1.384(4)
C23 H23A 0.9300
C24 H24A 0.9300
C25 C26 1.383(3)
C25 C30 1.393(3)
C26 C27 1.375(4)
C26 H26A 0.9300
C27 C28 1.366(4)
C27 H27A 0.9300
C28 C29 1.386(4)
C28 H28A 0.9300
C29 C30 1.383(4)
C29 H29A 0.9300
C30 H30A 0.9300
C31 C36 1.387(3)
C31 C32 1.391(3)
C32 C33 1.381(4)
C32 H32A 0.9300
C33 C34 1.372(4)
C33 H33A 0.9300
C34 C35 1.372(4)
C34 H34A 0.9300
C35 C36 1.387(4)
C35 H35A 0.9300
C36 H36A 0.9300

loop_
_geom_torsion_atom_site_label_1
_geom_torsion_atom_site_label_2
_geom_torsion_atom_site_label_3
_geom_torsion_atom_site_label_4
_geom_torsion
C12 N1 C1 C2 32.8(3)
C12 N1 C1 P1 153.03(19)
O1 P1 C1 N1 -65.33(19)
C19 P1 C1 N1 58.60(18)
C13 P1 C1 N1 173.44(16)
O1 P1 C1 C2 54.68(19)
C19 P1 C1 C2 178.61(15)
C13 P1 C1 C2 -66.55(18)
N1 C1 C2 C3 -56.6(2)
P1 C1 C2 C3 -177.96(15)
C1 C2 C3 C4 53.2(2)
C1 C2 C3 P2 -69.8(2)
O2 P2 C3 C4 -54.44(19)
C31 P2 C3 C4 72.17(19)
C25 P2 C3 C4 -176.06(16)
O2 P2 C3 C2 67.30(18)
C31 P2 C3 C2 -166.09(15)
C25 P2 C3 C2 -54.32(18)
C2 C3 C4 C12 -25.7(3)
P2 C3 C4 C12 96.6(2)
C2 C3 C4 C5 150.9(2)
P2 C3 C4 C5 -86.8(2)
C12 C4 C5 C6 -1.7(4)
C3 C4 C5 C6 -178.3(2)
C4 C5 C6 C7 -0.7(4)
C5 C6 C7 C8 -178.8(2)
C5 C6 C7 C11 1.5(4)
C6 C7 C8 C9 178.9(3)
C11 C7 C8 C9 -1.4(4)
C7 C8 C9 C10 0.5(5)
C11 N2 C10 C9 -1.7(5)
C8 C9 C10 N2 1.2(5)
C10 N2 C11 C7 0.7(4)
C10 N2 C11 C12 -178.7(3)
C6 C7 C11 N2 -179.5(2)
C8 C7 C11 N2 0.8(4)
C6 C7 C11 C12 0.0(4)
C8 C7 C11 C12 -179.8(2)
C1 N1 C12 C4 -5.2(4)
C1 N1 C12 C11 176.3(2)
C5 C4 C12 N1 -175.4(2)
C3 C4 C12 N1 1.3(3)
C5 C4 C12 C11 3.1(3)
C3 C4 C12 C11 179.8(2)
N2 C11 C12 N1 -4.2(3)
C7 C11 C12 N1 176.3(2)
N2 C11 C12 C4 177.2(2)
C7 C11 C12 C4 -2.3(3)
O1 P1 C13 C18 -26.4(3)
C19 P1 C13 C18 -151.2(2)
C1 P1 C13 C18 96.0(2)
O1 P1 C13 C14 154.6(2)
C19 P1 C13 C14 29.8(3)
C1 P1 C13 C14 -83.0(2)
C18 C13 C14 C15 0.1(4)
P1 C13 C14 C15 179.1(2)
C13 C14 C15 C16 -1.5(4)
C14 C15 C16 C17 1.0(5)
C15 C16 C17 C18 0.9(5)
C14 C13 C18 C17 1.8(4)
P1 C13 C18 C17 -177.3(3)
C16 C17 C18 C13 -2.3(5)
O1 P1 C19 C24 141.0(2)
C13 P1 C19 C24 -95.0(2)
C1 P1 C19 C24 16.8(2)
O1 P1 C19 C20 -36.0(2)
C13 P1 C19 C20 88.0(2)
C1 P1 C19 C20 -160.2(2)
C24 C19 C20 C21 0.5(4)
P1 C19 C20 C21 177.7(2)
C19 C20 C21 C22 -1.6(4)
C20 C21 C22 C23 1.3(5)
C21 C22 C23 C24 0.2(4)
C22 C23 C24 C19 -1.3(4)
C20 C19 C24 C23 1.0(4)
P1 C19 C24 C23 -175.99(19)
O2 P2 C25 C26 19.1(2)
C31 P2 C25 C26 -102.1(2)
C3 P2 C25 C26 143.0(2)
O2 P2 C25 C30 -161.7(2)
C31 P2 C25 C30 77.1(2)
C3 P2 C25 C30 -37.8(2)
C30 C25 C26 C27 0.1(4)
P2 C25 C26 C27 179.3(2)
C25 C26 C27 C28 0.6(5)
C26 C27 C28 C29 -0.8(5)
C27 C28 C29 C30 0.2(5)
C28 C29 C30 C25 0.5(4)
C26 C25 C30 C29 -0.7(4)
P2 C25 C30 C29 -179.9(2)
O2 P2 C31 C36 -176.9(2)
C25 P2 C31 C36 -56.5(2)
C3 P2 C31 C36 55.2(2)
O2 P2 C31 C32 -4.4(2)
C25 P2 C31 C32 116.0(2)
C3 P2 C31 C32 -132.34(19)
C36 C31 C32 C33 1.1(4)
P2 C31 C32 C33 -171.6(2)
C31 C32 C33 C34 -0.3(4)
C32 C33 C34 C35 -0.7(4)
C33 C34 C35 C36 0.7(4)
C34 C35 C36 C31 0.1(4)
C32 C31 C36 C35 -1.1(4)
P2 C31 C36 C35 171.3(2)
